data_1561819
loop_
_publ_author_name
'Gurzhiy, Vladislav V.'
'Kovrugin, Vadim M.'
'Tyumentseva, Olga S.'
'Mikhaylenko, Pavel A.'
'Krivovichev, Sergey V.'
'Tananaev, Ivan G.'

_publ_section_title
;
 Topologically and geometrically flexible structural units in seven new
 organically templated uranyl selenates and selenite--selenates
;
_journal_name_full 'Journal of Solid State Chemistry'
_journal_page_first 32
_journal_page_last 40
_journal_paper_doi 10.1016/j.jssc.2015.04.040
_journal_volume 229
_journal_year 2015
_chemical_formula_moiety '0.5(O52.67 Se10 U6), H2 O, 3(C4 H12 N)'
_chemical_formula_sum 'C12 H38 N3 O27.33 Se5 U3'
_chemical_formula_weight 1770.70
_space_group_crystal_system monoclinic
_space_group_IT_number 11
_space_group_name_Hall '-P 2yb'
_space_group_name_H-M_alt 'P 1 21/m 1'
_atom_sites_solution_hydrogens mixed
_cell_angle_alpha 90
_cell_angle_beta 97.510(4)
_cell_angle_gamma 90
_cell_formula_units_Z 2
_cell_length_a 8.941(2)
_cell_length_b 19.300(4)
_cell_length_c 11.377(3)
_cell_measurement_reflns_used 1596
_cell_measurement_temperature 293(2)
_cell_measurement_theta_max 24.30
_cell_measurement_theta_min 2.30
_cell_volume 1946.4(8)
_computing_molecular_graphics 'Olex2 (Dolomanov et al., 2009)'
_computing_publication_material 'Olex2 (Dolomanov et al., 2009)'
_computing_structure_refinement 'ShelXL (Sheldrick, 2008)'
_diffrn_ambient_temperature 293(2)
_diffrn_measured_fraction_theta_full 1.000
_diffrn_measured_fraction_theta_max 1.000
_diffrn_radiation_type MoK\a
_diffrn_radiation_wavelength 0.71073
_diffrn_reflns_av_R_equivalents 0.1196
_diffrn_reflns_av_unetI/netI 0.1609
_diffrn_reflns_Laue_measured_fraction_full 1.000
_diffrn_reflns_Laue_measured_fraction_max 1.000
_diffrn_reflns_limit_h_max 11
_diffrn_reflns_limit_h_min -11
_diffrn_reflns_limit_k_max 25
_diffrn_reflns_limit_k_min -25
_diffrn_reflns_limit_l_max 14
_diffrn_reflns_limit_l_min -14
_diffrn_reflns_number 18435
_diffrn_reflns_point_group_measured_fraction_full 1.000
_diffrn_reflns_point_group_measured_fraction_max 1.000
_diffrn_reflns_theta_full 25.242
_diffrn_reflns_theta_max 27.492
_diffrn_reflns_theta_min 2.091
_exptl_absorpt_coefficient_mu 17.217
_exptl_absorpt_correction_T_max 0.8894
_exptl_absorpt_correction_T_min 0.6052
_exptl_absorpt_correction_type multi-scan
_exptl_absorpt_process_details 'Bruker SADABS'
_exptl_crystal_colour yellow-green
_exptl_crystal_density_diffrn 3.021
_exptl_crystal_description plate
_exptl_crystal_F_000 1591
_exptl_crystal_size_max 0.22
_exptl_crystal_size_mid 0.20
_exptl_crystal_size_min 0.06
_refine_diff_density_max 1.651
_refine_diff_density_min -1.383
_refine_diff_density_rms 0.245
_refine_ls_extinction_coef .
_refine_ls_extinction_method none
_refine_ls_goodness_of_fit_ref 0.733
_refine_ls_hydrogen_treatment constr
_refine_ls_matrix_type full
_refine_ls_number_parameters 213
_refine_ls_number_reflns 4597
_refine_ls_number_restraints 4
_refine_ls_restrained_S_all 0.737
_refine_ls_R_factor_all 0.0986
_refine_ls_R_factor_gt 0.0396
_refine_ls_shift/su_max 0.000
_refine_ls_shift/su_mean 0.000
_refine_ls_structure_factor_coef Fsqd
_refine_ls_weighting_details 'w=1/[\s^2^(Fo^2^)+(0.0091P)^2^] where P=(Fo^2^+2Fc^2^)/3'
_refine_ls_weighting_scheme calc
_refine_ls_wR_factor_gt 0.0583
_refine_ls_wR_factor_ref 0.0661
_reflns_Friedel_coverage 0.000
_reflns_Friedel_fraction_full .
_reflns_Friedel_fraction_max .
_reflns_number_gt 2459
_reflns_number_total 4597
_reflns_threshold_expression 'I > 2\s(I)'
_cod_data_source_file CompVI_last.cif
_cod_data_source_block Compound_VI
_cod_original_cell_volume 1946.5(7)
_cod_database_code 1561819
_shelx_space_group_comment
;
The symmetry employed for this shelxl refinement is uniquely defined
by the following loop, which should always be used as a source of
symmetry information in preference to the above space-group names.
They are only intended as comments.
;
_olex2_refinement_description
;
1. Fixed Uiso
 At 1.2 times of:
  All C(H,H) groups, All N(H,H) groups
 At 1.5 times of:
  All C(H,H,H) groups, All O(H) groups
2. Restrained distances
 C5-N2
 1.57 with sigma of 0.02
 C5-C6
 1.53 with sigma of 0.02
 H3B-H6A_$1
 1.95 with sigma of 0.02
 H17-O13
 1.9 with sigma of 0.02
3. Uiso/Uaniso restraints and constraints
Uanis(O16) = Uanis(O15)
Uanis(C3) = Uanis(C4) = Uanis(C1) = Uanis(C2)
Uanis(N2) = Uanis(C5) = Uanis(C6)
4. Others
 Fixed Sof: O16(0.16666)
5.a Everything fixed:
 H17
5.b Secondary CH2 refined with riding coordinates:
 N1(H1A,H1B), C1(H1C,H1D), C3(H3A,H3B), N2(H2D,H2E), C5(H5A,H5B)
5.c Idealised Me refined as rotating group:
 C2(H2A,H2B,H2C), C4(H4A,H4B,H4C), C6(H6A,H6B,H6C)
;

loop_
_space_group_symop_operation_xyz
'x, y, z'
'-x, y+1/2, -z'
'-x, -y, -z'
'x, -y-1/2, z'

loop_
_atom_site_label
_atom_site_type_symbol
_atom_site_fract_x
_atom_site_fract_y
_atom_site_fract_z
_atom_site_U_iso_or_equiv
_atom_site_adp_type
_atom_site_occupancy
_atom_site_site_symmetry_order
_atom_site_calc_flag
_atom_site_refinement_flags_posn
_atom_site_refinement_flags_adp
_atom_site_refinement_flags_occupancy
_atom_site_disorder_assembly
_atom_site_disorder_group
U1 U 0.36016(7) 0.7500 0.69633(5) 0.02015(15) Uani 1 2 d S T P . .
U2 U 0.49920(6) 0.56414(2) 0.24148(4) 0.02335(11) Uani 1 1 d . . . . .
Se1 Se 0.36772(13) 0.57355(5) 0.54173(9) 0.0221(3) Uani 1 1 d . . . . .
Se2 Se 0.48716(13) 0.39190(5) 0.09138(10) 0.0240(3) Uani 1 1 d . . . . .
Se3 Se 0.4743(2) 0.7500 0.15792(15) 0.0311(4) Uani 1 2 d S T P . .
O1 O 0.5496(11) 0.7500 0.6871(9) 0.033(3) Uani 1 2 d S T P . .
O2 O 0.1688(11) 0.7500 0.7083(9) 0.024(3) Uani 1 2 d S T P . .
O3 O 0.3447(12) 0.7500 0.4721(9) 0.039(3) Uani 1 2 d S T P . .
O4 O 0.3191(8) 0.6390(3) 0.6226(6) 0.0290(19) Uani 1 1 d . . . . .
O5 O 0.4416(8) 0.6081(4) 0.4317(6) 0.030(2) Uani 1 1 d . . . . .
O6 O 0.5029(8) 0.5308(3) 0.6233(6) 0.0269(19) Uani 1 1 d . . . . .
O7 O 0.2215(8) 0.5273(3) 0.4977(6) 0.032(2) Uani 1 1 d . . . . .
O8 O 0.6915(8) 0.5791(4) 0.2841(6) 0.032(2) Uani 1 1 d . . . . .
O9 O 0.3108(8) 0.5457(4) 0.1990(7) 0.034(2) Uani 1 1 d . . . . .
O10 O 0.5716(8) 0.4644(3) 0.1378(6) 0.0267(19) Uani 1 1 d . . . . .
O11 O 0.4472(11) 0.6838(4) 0.2437(8) 0.061(3) Uani 1 1 d . . . . .
O12 O 0.4687(10) 0.3899(4) -0.0533(6) 0.044(2) Uani 1 1 d . . . . .
O13 O 0.3268(8) 0.3810(4) 0.1389(7) 0.038(2) Uani 1 1 d D . . . .
O14 O 0.6013(8) 0.3261(4) 0.1347(6) 0.032(2) Uani 1 1 d . . . . .
O15 O 0.3075(14) 0.7500 0.0631(11) 0.064(4) Uani 1 2 d S T P . .
O16 O 0.626(4) 0.7500 0.109(3) 0.064(4) Uani 0.3333 2 d S T P . .
O17 O 0.1854(16) 0.2500 0.0899(15) 0.094(5) Uani 1 2 d S T P . .
H17 H 0.2158 0.2888 0.1183 0.142 Uiso 1 1 d D . . . .
N1 N 0.1480(13) 0.4254(6) 0.3228(10) 0.064(4) Uani 1 1 d . . . . .
H1A H 0.2131 0.4221 0.2611 0.077 Uiso 1 1 calc R . . . .
H1B H 0.1929 0.4605 0.3774 0.077 Uiso 1 1 calc R . . . .
C1 C 0.173(2) 0.3551(11) 0.393(2) 0.158(6) Uani 1 1 d . . . . .
H1C H 0.1439 0.3163 0.3411 0.190 Uiso 1 1 calc R . . . .
H1D H 0.2782 0.3499 0.4252 0.190 Uiso 1 1 calc R . . . .
C2 C 0.0830(19) 0.3564(10) 0.4863(19) 0.158(6) Uani 1 1 d . . . . .
H2A H -0.0196 0.3663 0.4548 0.237 Uiso 1 1 calc GR . . . .
H2B H 0.1196 0.3917 0.5424 0.237 Uiso 1 1 calc GR . . . .
H2C H 0.0880 0.3122 0.5252 0.237 Uiso 1 1 calc GR . . . .
C3 C -0.004(2) 0.4598(10) 0.259(2) 0.158(6) Uani 1 1 d . . . . .
H3A H -0.0828 0.4567 0.3099 0.190 Uiso 1 1 calc R . . . .
H3B H 0.0127 0.5083 0.2424 0.190 Uiso 1 1 calc DR . . . .
C4 C -0.044(2) 0.4238(11) 0.156(2) 0.158(6) Uani 1 1 d . . . . .
H4A H -0.0190 0.3758 0.1689 0.237 Uiso 1 1 calc GR . . . .
H4B H 0.0103 0.4420 0.0954 0.237 Uiso 1 1 calc GR . . . .
H4C H -0.1501 0.4285 0.1323 0.237 Uiso 1 1 calc GR . . . .
N2 N 0.001(4) 0.2500 -0.114(3) 0.228(10) Uani 1 2 d DS T P . .
H2D H -0.0974 0.2500 -0.0860 0.274 Uiso 1 2 calc RS T P A .
H2E H 0.0804 0.2500 -0.0475 0.274 Uiso 1 2 calc RS T P A .
C5 C 0.018(4) 0.3100(12) -0.206(2) 0.228(10) Uani 1 1 d D . . B 2
H5A H 0.1145 0.3094 -0.2360 0.274 Uiso 1 1 calc R . . B 2
H5B H -0.0643 0.3119 -0.2701 0.274 Uiso 1 1 calc R . . B 2
C6 C 0.008(3) 0.3636(12) -0.114(2) 0.228(10) Uani 1 1 d D . . . .
H6A H 0.0216 0.4085 -0.1472 0.342 Uiso 1 1 calc DGR . . B .
H6B H 0.0855 0.3557 -0.0485 0.342 Uiso 1 1 calc GR . . B .
H6C H -0.0890 0.3613 -0.0869 0.342 Uiso 1 1 calc GR . . B .

loop_
_atom_site_aniso_label
_atom_site_aniso_U_11
_atom_site_aniso_U_22
_atom_site_aniso_U_33
_atom_site_aniso_U_23
_atom_site_aniso_U_13
_atom_site_aniso_U_12
U1 0.0285(4) 0.0148(3) 0.0175(4) 0.000 0.0045(3) 0.000
U2 0.0392(3) 0.01550(19) 0.0158(2) 0.0002(2) 0.00529(19) 0.0011(2)
Se1 0.0383(7) 0.0124(6) 0.0165(6) -0.0009(5) 0.0073(5) 0.0008(5)
Se2 0.0427(8) 0.0155(6) 0.0144(6) -0.0001(5) 0.0059(5) 0.0034(5)
Se3 0.0550(12) 0.0158(9) 0.0246(10) 0.000 0.0128(9) 0.000
O1 0.043(7) 0.034(7) 0.022(7) 0.000 -0.002(5) 0.000
O2 0.038(7) 0.004(5) 0.031(7) 0.000 0.005(5) 0.000
O3 0.061(8) 0.040(7) 0.015(6) 0.000 0.000(6) 0.000
O4 0.057(6) 0.016(4) 0.016(4) -0.003(4) 0.010(4) 0.001(4)
O5 0.054(6) 0.025(4) 0.014(4) 0.001(4) 0.015(4) -0.003(4)
O6 0.038(5) 0.017(4) 0.028(5) -0.001(4) 0.012(4) 0.005(4)
O7 0.042(5) 0.022(4) 0.030(5) -0.010(4) 0.002(4) -0.005(4)
O8 0.049(5) 0.023(4) 0.024(5) 0.005(4) 0.004(4) 0.000(4)
O9 0.034(5) 0.030(5) 0.037(5) -0.001(4) -0.001(4) 0.009(4)
O10 0.044(5) 0.015(4) 0.023(4) -0.008(3) 0.011(4) -0.005(4)
O11 0.137(9) 0.015(4) 0.038(6) 0.003(5) 0.037(6) 0.003(5)
O12 0.107(8) 0.017(4) 0.009(4) 0.003(4) 0.010(5) 0.002(5)
O13 0.039(5) 0.031(5) 0.047(6) -0.014(4) 0.017(4) 0.002(4)
O14 0.041(5) 0.030(5) 0.024(5) 0.003(4) 0.005(4) 0.007(4)
O15 0.061(9) 0.096(11) 0.032(8) 0.000 -0.008(7) 0.000
O16 0.061(9) 0.096(11) 0.032(8) 0.000 -0.008(7) 0.000
O17 0.091(12) 0.069(11) 0.112(15) 0.000 -0.029(10) 0.000
N1 0.079(9) 0.051(8) 0.068(9) -0.026(7) 0.035(7) -0.019(8)
C1 0.090(8) 0.146(11) 0.252(18) -0.092(10) 0.072(9) -0.039(8)
C2 0.090(8) 0.146(11) 0.252(18) -0.092(10) 0.072(9) -0.039(8)
C3 0.090(8) 0.146(11) 0.252(18) -0.092(10) 0.072(9) -0.039(8)
C4 0.090(8) 0.146(11) 0.252(18) -0.092(10) 0.072(9) -0.039(8)
N2 0.162(11) 0.23(2) 0.30(3) 0.000 0.067(19) 0.000
C5 0.162(11) 0.23(2) 0.30(3) 0.000 0.067(19) 0.000
C6 0.162(11) 0.23(2) 0.30(3) 0.000 0.067(19) 0.000

loop_
_atom_type_symbol
_atom_type_description
_atom_type_scat_dispersion_real
_atom_type_scat_dispersion_imag
_atom_type_scat_source
C C 0.0033 0.0016 'International Tables Vol C Tables 4.2.6.8 and 6.1.1.4'
H H 0.0000 0.0000 'International Tables Vol C Tables 4.2.6.8 and 6.1.1.4'
N N 0.0061 0.0033 'International Tables Vol C Tables 4.2.6.8 and 6.1.1.4'
O O 0.0106 0.0060 'International Tables Vol C Tables 4.2.6.8 and 6.1.1.4'
Se Se -0.0929 2.2259 'International Tables Vol C Tables 4.2.6.8 and 6.1.1.4'
U U -9.6767 9.6646 'International Tables Vol C Tables 4.2.6.8 and 6.1.1.4'

loop_
_geom_angle_atom_site_label_1
_geom_angle_atom_site_label_2
_geom_angle_atom_site_label_3
_geom_angle
_geom_angle_site_symmetry_1
_geom_angle_site_symmetry_3
O1 U1 O2 179.0(5) . .
O1 U1 O3 82.1(4) . .
O1 U1 O4 95.1(2) . .
O1 U1 O4 95.1(2) . 4_575
O1 U1 O14 90.5(3) . 3_666
O1 U1 O14 90.5(3) . 2_656
O2 U1 O3 98.9(4) . .
O2 U1 O4 85.2(2) . .
O2 U1 O4 85.2(2) . 4_575
O2 U1 O14 88.7(3) . 2_656
O2 U1 O14 88.7(3) . 3_666
O4 U1 O3 69.50(17) 4_575 .
O4 U1 O3 69.50(17) . .
O4 U1 O4 135.7(3) . 4_575
O4 U1 O14 148.7(2) . 2_656
O4 U1 O14 148.7(2) 4_575 3_666
O4 U1 O14 74.0(2) 4_575 2_656
O4 U1 O14 74.0(2) . 3_666
O14 U1 O3 141.83(17) 3_666 .
O14 U1 O3 141.83(17) 2_656 .
O14 U1 O14 75.2(3) 2_656 3_666
O6 U2 O5 71.1(2) 3_666 .
O8 U2 O5 90.6(3) . .
O8 U2 O6 92.2(3) . 3_666
O8 U2 O10 87.1(3) . .
O8 U2 O11 91.4(3) . .
O8 U2 O12 87.6(3) . 3_665
O9 U2 O5 90.5(3) . .
O9 U2 O6 86.2(3) . 3_666
O9 U2 O8 177.6(3) . .
O9 U2 O10 90.8(3) . .
O9 U2 O11 91.0(3) . .
O9 U2 O12 93.0(3) . 3_665
O10 U2 O5 145.0(2) . .
O10 U2 O6 74.1(2) . 3_666
O11 U2 O5 65.5(2) . .
O11 U2 O6 136.5(3) . 3_666
O11 U2 O10 149.4(3) . .
O11 U2 O12 72.0(3) . 3_665
O12 U2 O5 137.4(2) 3_665 .
O12 U2 O6 151.5(2) 3_665 3_666
O12 U2 O10 77.5(2) 3_665 .
O5 Se1 O4 106.0(3) . .
O5 Se1 O6 107.2(4) . .
O6 Se1 O4 107.2(3) . .
O7 Se1 O4 109.6(4) . .
O7 Se1 O5 112.4(4) . .
O7 Se1 O6 113.9(3) . .
O10 Se2 O14 108.4(4) . .
O12 Se2 O10 109.0(4) . .
O12 Se2 O14 104.9(4) . .
O13 Se2 O10 113.3(3) . .
O13 Se2 O12 111.0(4) . .
O13 Se2 O14 109.9(4) . .
O11 Se3 O11 101.9(5) 4_575 .
O11 Se3 O15 100.9(4) 4_575 .
O11 Se3 O15 100.9(4) . .
O16 Se3 O11 115.0(8) . 4_575
O16 Se3 O11 115.0(8) . .
O16 Se3 O15 120.5(14) . .
Se1 O4 U1 150.3(4) . .
Se1 O5 U2 133.7(4) . .
Se1 O6 U2 132.7(4) . 3_666
Se2 O10 U2 134.5(4) . .
Se3 O11 U2 135.3(4) . .
Se2 O12 U2 153.4(4) . 3_665
Se2 O14 U1 136.1(4) . 3_666
H1A N1 H1B 105.8 . .
C1 N1 H1A 104.8 . .
C1 N1 H1B 104.8 . .
C1 N1 C3 130.0(13) . .
C3 N1 H1A 104.8 . .
C3 N1 H1B 104.8 . .
N1 C1 H1C 110.1 . .
N1 C1 H1D 110.1 . .
H1C C1 H1D 108.4 . .
C2 C1 N1 108.1(17) . .
C2 C1 H1C 110.1 . .
C2 C1 H1D 110.1 . .
C1 C2 H2A 109.5 . .
C1 C2 H2B 109.5 . .
C1 C2 H2C 109.5 . .
H2A C2 H2B 109.5 . .
H2A C2 H2C 109.5 . .
H2B C2 H2C 109.5 . .
N1 C3 H3A 110.4 . .
N1 C3 H3B 110.4 . .
H3A C3 H3B 108.6 . .
C4 C3 N1 106.6(16) . .
C4 C3 H3A 110.4 . .
C4 C3 H3B 110.4 . .
C3 C4 H4A 109.5 . .
C3 C4 H4B 109.5 . .
C3 C4 H4C 109.5 . .
H4A C4 H4B 109.5 . .
H4A C4 H4C 109.5 . .
H4B C4 H4C 109.5 . .
H2D N2 H2E 110.3 . .
C5 N2 H2D 112.9 . .
C5 N2 H2D 112.9 4_565 .
C5 N2 H2E 112.9 4_565 .
C5 N2 H2E 112.9 . .
C5 N2 C5 94(3) . 4_565
N2 C5 H5A 113.4 . .
N2 C5 H5B 113.4 . .
H5A C5 H5B 110.7 . .
C6 C5 N2 91.6(16) . .
C6 C5 H5A 113.4 . .
C6 C5 H5B 113.4 . .
C5 C6 H6A 109.5 . .
C5 C6 H6B 109.5 . .
C5 C6 H6C 109.5 . .
H6A C6 H6B 109.5 . .
H6A C6 H6C 109.5 . .
H6B C6 H6C 109.5 . .

loop_
_geom_bond_atom_site_label_1
_geom_bond_atom_site_label_2
_geom_bond_distance
_geom_bond_site_symmetry_2
U1 O1 1.711(10) .
U1 O2 1.734(10) .
U1 O3 2.537(10) .
U1 O4 2.312(7) .
U1 O4 2.312(7) 4_575
U1 O14 2.409(7) 3_666
U1 O14 2.409(7) 2_656
U2 O5 2.441(7) .
U2 O6 2.395(7) 3_666
U2 O8 1.748(7) .
U2 O9 1.728(7) .
U2 O10 2.392(6) .
U2 O11 2.356(7) .
U2 O12 2.369(7) 3_665
Se1 O4 1.655(7) .
Se1 O5 1.632(7) .
Se1 O6 1.646(7) .
Se1 O7 1.608(7) .
Se2 O10 1.644(7) .
Se2 O12 1.633(7) .
Se2 O13 1.611(7) .
Se2 O14 1.663(7) .
Se3 O11 1.645(7) .
Se3 O11 1.645(7) 4_575
Se3 O15 1.723(12) .
Se3 O16 1.54(4) .
O6 U2 2.395(7) 3_666
O12 U2 2.369(7) 3_665
O14 U1 2.409(7) 3_666
O17 H17 0.8466 .
N1 H1A 0.9700 .
N1 H1B 0.9700 .
N1 C1 1.58(2) .
N1 C3 1.60(2) .
C1 H1C 0.9700 .
C1 H1D 0.9700 .
C1 C2 1.41(2) .
C2 H2A 0.9600 .
C2 H2B 0.9600 .
C2 H2C 0.9600 .
C3 H3A 0.9700 .
C3 H3B 0.9700 .
C3 C4 1.37(2) .
C4 H4A 0.9600 .
C4 H4B 0.9600 .
C4 H4C 0.9600 .
N2 H2D 0.9700 .
N2 H2E 0.9700 .
N2 C5 1.579(18) .
N2 C5 1.579(18) 4_565
C5 H5A 0.9700 .
C5 H5B 0.9700 .
C5 C6 1.479(17) .
C6 H6A 0.9600 .
C6 H6B 0.9600 .
C6 H6C 0.9600 .

loop_
_geom_torsion_atom_site_label_1
_geom_torsion_atom_site_label_2
_geom_torsion_atom_site_label_3
_geom_torsion_atom_site_label_4
_geom_torsion
_geom_torsion_site_symmetry_1
_geom_torsion_site_symmetry_2
_geom_torsion_site_symmetry_3
_geom_torsion_site_symmetry_4
O4 Se1 O5 U2 -164.3(5) . . . .
O4 Se1 O6 U2 90.2(5) . . . 3_666
O5 Se1 O4 U1 -32.6(9) . . . .
O5 Se1 O6 U2 -156.3(5) . . . 3_666
O6 Se1 O4 U1 81.7(8) . . . .
O6 Se1 O5 U2 81.4(6) . . . .
O7 Se1 O4 U1 -154.2(8) . . . .
O7 Se1 O5 U2 -44.5(6) . . . .
O7 Se1 O6 U2 -31.3(6) . . . 3_666
O10 Se2 O12 U2 1.3(12) . . . 3_665
O10 Se2 O14 U1 92.0(6) . . . 3_666
O11 Se3 O11 U2 -165.0(3) 4_575 . . .
O12 Se2 O10 U2 115.5(5) . . . .
O12 Se2 O14 U1 -151.6(5) . . . 3_666
O13 Se2 O10 U2 -8.6(7) . . . .
O13 Se2 O12 U2 126.7(10) . . . 3_665
O13 Se2 O14 U1 -32.3(7) . . . 3_666
O14 Se2 O10 U2 -130.8(5) . . . .
O14 Se2 O12 U2 -114.7(10) . . . 3_665
O15 Se3 O11 U2 91.3(8) . . . .
O16 Se3 O11 U2 -40.0(15) . . . .
C1 N1 C3 C4 -76(2) . . . .
C3 N1 C1 C2 -56(2) . . . .
C5 N2 C5 C6 -177.5(15) 4_565 . . .

_cod_database_fobs_code 1561819
